data_4067322
loop_
_publ_author_name
'El-Zoghbi, Ibrahim'
'Latreche, Sa\"ida'
'Schaper, Frank'

_publ_section_title
;
 Zirconium Complexes of Symmetric and of Chiral Diketiminate Ligands:
 Synthesis, Crystal Structures, and Reactivities
;
_journal_issue 7
_journal_name_full Organometallics
_journal_page_first 1551
_journal_paper_doi 10.1021/om900852y
_journal_volume 29
_journal_year 2010
_chemical_absolute_configuration rmad
_chemical_compound_source 'Synthesized by the authors. See text'
_chemical_formula_moiety 'C42 H49 Cl N4 Zr'
_chemical_formula_sum 'C42 H49 Cl N4 Zr'
_chemical_formula_weight 736.52
_chemical_name_systematic
; 
 ? 
;
_space_group_IT_number 4
_symmetry_cell_setting monoclinic
_symmetry_space_group_name_Hall 'P 2yb'
_symmetry_space_group_name_H-M 'P 1 21 1'
_atom_sites_solution_hydrogens geom
_atom_sites_solution_primary direct
_atom_sites_solution_secondary difmap
_audit_creation_method SHELXL-97
_cell_angle_alpha 90
_cell_angle_beta 95.413(7)
_cell_angle_gamma 90
_cell_formula_units_Z 2
_cell_length_a 13.5011(18)
_cell_length_b 9.1289(11)
_cell_length_c 15.1108(18)
_cell_measurement_reflns_used 17565
_cell_measurement_temperature 150
_cell_measurement_theta_max 67.64
_cell_measurement_theta_min 2.94
_cell_volume 1854.1(4)
_computing_cell_refinement 'SAINT V7.34A (Bruker AXS, 2006b)'
_computing_data_collection 'APEX2 v2.1-0 (Bruker AXS, 2006a)'
_computing_data_reduction 'SAINT V7.34A (Bruker AXS, 2006b)'
_computing_molecular_graphics 'SHELXTL v6.12 (Bruker AXS, 2001)'
_computing_publication_material 'UdMX (Maris, 2004)'
_computing_structure_refinement 'SHELXL97 (Sheldrick, 2008)'
_computing_structure_solution 'SHELXS97 (Sheldrick, 2008)'
_diffrn_ambient_temperature 150
_diffrn_detector_area_resol_mean 8.3
_diffrn_measured_fraction_theta_full 0.979
_diffrn_measured_fraction_theta_max 0.979
_diffrn_measurement_device_type 'Bruker Microstar'
_diffrn_measurement_method \w
_diffrn_radiation_monochromator 'Helios optics'
_diffrn_radiation_source 'Rotating Anode'
_diffrn_radiation_type CuK\a
_diffrn_radiation_wavelength 1.54178
_diffrn_reflns_av_R_equivalents 0.079
_diffrn_reflns_av_sigmaI/netI 0.0819
_diffrn_reflns_limit_h_max 11
_diffrn_reflns_limit_h_min -16
_diffrn_reflns_limit_k_max 10
_diffrn_reflns_limit_k_min -10
_diffrn_reflns_limit_l_max 18
_diffrn_reflns_limit_l_min -18
_diffrn_reflns_number 27516
_diffrn_reflns_theta_full 68.13
_diffrn_reflns_theta_max 68.13
_diffrn_reflns_theta_min 2.94
_exptl_absorpt_coefficient_mu 3.348
_exptl_absorpt_correction_T_max 0.8747
_exptl_absorpt_correction_T_min 0.6293
_exptl_absorpt_correction_type multi-scan
_exptl_absorpt_process_details 'Sadabs (Sheldrick, 2007)'
_exptl_crystal_colour red
_exptl_crystal_density_diffrn 1.319
_exptl_crystal_density_method 'not measured'
_exptl_crystal_description plate
_exptl_crystal_F_000 772
_exptl_crystal_size_max 0.06
_exptl_crystal_size_mid 0.06
_exptl_crystal_size_min 0.04
_refine_diff_density_max 1.275
_refine_diff_density_min -1.993
_refine_diff_density_rms 0.105
_refine_ls_abs_structure_details 'Flack H D (1983), 2891 Friedel Pairs'
_refine_ls_abs_structure_Flack 0.089(14)
_refine_ls_extinction_method none
_refine_ls_goodness_of_fit_ref 0.793
_refine_ls_hydrogen_treatment constr
_refine_ls_matrix_type full
_refine_ls_number_parameters 442
_refine_ls_number_reflns 6510
_refine_ls_number_restraints 1
_refine_ls_restrained_S_all 0.793
_refine_ls_R_factor_all 0.0576
_refine_ls_R_factor_gt 0.0502
_refine_ls_shift/su_max 0.007
_refine_ls_shift/su_mean 0.000
_refine_ls_structure_factor_coef Fsqd
_refine_ls_weighting_details 'calc w=1/[\s^2^(Fo^2^)+(0.1165P)^2^+3.0731P] where P=(Fo^2^+2Fc^2^)/3'
_refine_ls_weighting_scheme calc
_refine_ls_wR_factor_gt 0.1274
_refine_ls_wR_factor_ref 0.1313
_reflns_number_gt 6062
_reflns_number_total 6510
_reflns_threshold_expression I>2\s(I)
_cod_data_source_file om900852y_si_001.cif
_cod_data_source_block saida21
_cod_depositor_comments
;
The following automatic conversions were performed:

'_symmetry_cell_setting' value 'Monoclinic' changed to 'monoclinic'
according to /home/saulius/struct/CIF-dictionaries/cif_core.dic
dictionary named 'cif_core.dic' version 2.4.1 from
2010-06-29.

'_geom_bond_publ_flag' value 'Y' changed to 'y'
according to /home/saulius/struct/CIF-dictionaries/cif_core.dic
dictionary named 'cif_core.dic' version 2.4.1 from 2010-06-29 (105
times).

'_geom_angle_publ_flag' value 'Y' changed to 'y' according
to /home/saulius/struct/CIF-dictionaries/cif_core.dic dictionary
named 'cif_core.dic' version 2.4.1 from 2010-06-29 (208
times).

'_geom_torsion_publ_flag' value 'Y' changed to 'y' according
to /home/saulius/struct/CIF-dictionaries/cif_core.dic dictionary
named 'cif_core.dic' version 2.4.1 from 2010-06-29 (208 times).

Automatic conversion script
Id: cif_fix_values 1715 2011-07-08 13:25:40Z adriana 
;
_cod_original_sg_symbol_H-M P21
_cod_database_code 4067322

loop_
_symmetry_equiv_pos_as_xyz
'x, y, z'
'-x, y+1/2, -z'

loop_
_atom_site_label
_atom_site_type_symbol
_atom_site_fract_x
_atom_site_fract_y
_atom_site_fract_z
_atom_site_U_iso_or_equiv
_atom_site_adp_type
_atom_site_occupancy
_atom_site_symmetry_multiplicity
_atom_site_calc_flag
_atom_site_refinement_flags
Zr1 Zr -0.18404(2) -0.00329(4) -0.729525(18) 0.02000(12) Uani 1 1 d .
Cl1 Cl -0.08571(10) 0.22604(13) -0.72546(8) 0.0296(3) Uani 1 1 d .
N1 N -0.1203(3) -0.1503(4) -0.6407(2) 0.0218(8) Uani 1 1 d .
N2 N -0.2311(3) 0.0794(5) -0.5947(2) 0.0241(8) Uani 1 1 d .
N4 N -0.3393(3) -0.0671(5) -0.7664(2) 0.0260(8) Uani 1 1 d .
N3 N -0.1751(2) -0.0042(6) -0.87613(19) 0.0228(7) Uani 1 1 d .
C1 C -0.2111(5) 0.2065(7) -0.9788(4) 0.0413(13) Uani 1 1 d .
H1A H -0.2721 0.2583 -1.0008 0.062 Uiso 1 1 calc R
H1B H -0.1864 0.1502 -1.0274 0.062 Uiso 1 1 calc R
H1C H -0.1606 0.2776 -0.9562 0.062 Uiso 1 1 calc R
C2 C -0.2332(4) 0.1031(5) -0.9044(3) 0.0252(9) Uani 1 1 d .
C3 C -0.3216(4) 0.1357(5) -0.8640(3) 0.0283(10) Uani 1 1 d .
H3A H -0.3463 0.2328 -0.8719 0.034 Uiso 1 1 calc R
C4 C -0.3769(3) 0.0421(5) -0.8138(3) 0.0254(10) Uani 1 1 d .
C5 C -0.4879(3) 0.0799(7) -0.8173(3) 0.0331(12) Uani 1 1 d .
H5A H -0.5273 -0.0018 -0.8440 0.050 Uiso 1 1 calc R
H5B H -0.5014 0.1682 -0.8533 0.050 Uiso 1 1 calc R
H5C H -0.5061 0.0973 -0.7569 0.050 Uiso 1 1 calc R
C6 C -0.4070(4) -0.1724(6) -0.7299(3) 0.0274(10) Uani 1 1 d .
H6A H -0.4633 -0.1161 -0.7078 0.033 Uiso 1 1 calc R
C7 C -0.4507(4) -0.2809(6) -0.7998(3) 0.0292(10) Uani 1 1 d .
C8 C -0.3939(5) -0.3356(8) -0.8650(4) 0.0451(14) Uani 1 1 d .
H8A H -0.3278 -0.3014 -0.8678 0.054 Uiso 1 1 calc R
C9 C -0.4324(6) -0.4377(9) -0.9250(4) 0.0558(17) Uani 1 1 d .
H9A H -0.3928 -0.4732 -0.9691 0.067 Uiso 1 1 calc R
C10 C -0.5287(5) -0.4904(9) -0.9221(4) 0.0514(15) Uani 1 1 d .
H10A H -0.5552 -0.5612 -0.9638 0.062 Uiso 1 1 calc R
C11 C -0.5845(5) -0.4379(8) -0.8577(5) 0.0555(17) Uani 1 1 d .
H11A H -0.6504 -0.4730 -0.8549 0.067 Uiso 1 1 calc R
C12 C -0.5463(4) -0.3352(7) -0.7972(4) 0.0414(13) Uani 1 1 d .
H12A H -0.5861 -0.3009 -0.7529 0.050 Uiso 1 1 calc R
C13 C -0.3554(4) -0.2586(6) -0.6513(3) 0.0304(11) Uani 1 1 d .
H13A H -0.3287 -0.1902 -0.6051 0.046 Uiso 1 1 calc R
H13B H -0.3009 -0.3168 -0.6717 0.046 Uiso 1 1 calc R
H13C H -0.4036 -0.3240 -0.6270 0.046 Uiso 1 1 calc R
C14 C -0.0933(4) -0.0603(6) -0.9264(3) 0.0267(10) Uani 1 1 d .
H14A H -0.0694 -0.1513 -0.8943 0.032 Uiso 1 1 calc R
C15 C -0.1333(4) -0.1118(6) -1.0196(3) 0.0269(10) Uani 1 1 d .
C16 C -0.2144(4) -0.2026(7) -1.0303(4) 0.0394(13) Uani 1 1 d .
H16A H -0.2466 -0.2294 -0.9795 0.047 Uiso 1 1 calc R
C17 C -0.2508(5) -0.2564(8) -1.1124(4) 0.0502(16) Uani 1 1 d .
H17A H -0.3066 -0.3203 -1.1177 0.060 Uiso 1 1 calc R
C18 C -0.2052(5) -0.2163(8) -1.1868(4) 0.0465(15) Uani 1 1 d .
H18A H -0.2305 -0.2504 -1.2439 0.056 Uiso 1 1 calc R
C19 C -0.1229(5) -0.1267(7) -1.1778(4) 0.0427(14) Uani 1 1 d .
H19A H -0.0912 -0.0992 -1.2288 0.051 Uiso 1 1 calc R
C20 C -0.0861(4) -0.0766(6) -1.0949(3) 0.0339(11) Uani 1 1 d .
H20A H -0.0280 -0.0174 -1.0891 0.041 Uiso 1 1 calc R
C21 C -0.0040(4) 0.0392(6) -0.9222(3) 0.0374(13) Uani 1 1 d .
H21A H 0.0120 0.0729 -0.8609 0.056 Uiso 1 1 calc R
H21B H -0.0187 0.1239 -0.9611 0.056 Uiso 1 1 calc R
H21C H 0.0529 -0.0144 -0.9418 0.056 Uiso 1 1 calc R
C22 C -0.2414(4) 0.1062(6) -0.4308(3) 0.0306(10) Uani 1 1 d .
H22A H -0.3016 0.1640 -0.4470 0.046 Uiso 1 1 calc R
H22B H -0.1880 0.1710 -0.4059 0.046 Uiso 1 1 calc R
H22C H -0.2553 0.0324 -0.3865 0.046 Uiso 1 1 calc R
C23 C -0.2096(3) 0.0308(5) -0.5126(3) 0.0240(11) Uani 1 1 d .
C24 C -0.1511(4) -0.0990(6) -0.4939(3) 0.0273(10) Uani 1 1 d .
H24A H -0.1432 -0.1312 -0.4338 0.033 Uiso 1 1 calc R
C25 C -0.1060(4) -0.1805(6) -0.5543(3) 0.0276(10) Uani 1 1 d .
C26 C -0.0410(4) -0.3085(6) -0.5255(3) 0.0317(11) Uani 1 1 d .
H26A H 0.0171 -0.3101 -0.5598 0.047 Uiso 1 1 calc R
H26B H -0.0787 -0.3996 -0.5357 0.047 Uiso 1 1 calc R
H26C H -0.0189 -0.2993 -0.4620 0.047 Uiso 1 1 calc R
C27 C -0.0750(4) -0.1981(5) -0.7160(3) 0.0233(10) Uani 1 1 d .
C28 C 0.0334(3) -0.1631(5) -0.7161(3) 0.0242(9) Uani 1 1 d .
C29 C 0.0790(4) -0.0599(6) -0.6589(3) 0.0268(10) Uani 1 1 d .
H29A H 0.0414 -0.0138 -0.6167 0.032 Uiso 1 1 calc R
C30 C 0.1785(4) -0.0217(7) -0.6614(3) 0.0330(11) Uani 1 1 d .
H30A H 0.2073 0.0503 -0.6214 0.040 Uiso 1 1 calc R
C31 C 0.2362(4) -0.0877(7) -0.7217(3) 0.0364(12) Uani 1 1 d .
H31A H 0.3039 -0.0608 -0.7241 0.044 Uiso 1 1 calc R
C32 C 0.1931(4) -0.1918(8) -0.7774(3) 0.0384(14) Uani 1 1 d .
H32A H 0.2318 -0.2387 -0.8184 0.046 Uiso 1 1 calc R
C33 C 0.0933(4) -0.2313(6) -0.7756(3) 0.0316(11) Uani 1 1 d .
H33A H 0.0655 -0.3048 -0.8149 0.038 Uiso 1 1 calc R
C34 C -0.1076(4) -0.3477(6) -0.7543(4) 0.0328(11) Uani 1 1 d .
H34A H -0.0673 -0.4247 -0.7234 0.049 Uiso 1 1 calc R
H34B H -0.0984 -0.3503 -0.8178 0.049 Uiso 1 1 calc R
H34C H -0.1779 -0.3637 -0.7461 0.049 Uiso 1 1 calc R
C35 C -0.2848(3) 0.2201(6) -0.6121(3) 0.0256(10) Uani 1 1 d .
H35A H -0.2798 0.2384 -0.6768 0.031 Uiso 1 1 calc R
C36 C -0.2342(4) 0.3531(6) -0.5663(3) 0.0330(11) Uani 1 1 d .
H36A H -0.1619 0.3392 -0.5610 0.050 Uiso 1 1 calc R
H36B H -0.2568 0.3644 -0.5070 0.050 Uiso 1 1 calc R
H36C H -0.2513 0.4412 -0.6016 0.050 Uiso 1 1 calc R
C37 C -0.4523(4) 0.3326(6) -0.6395(4) 0.0339(11) Uani 1 1 d .
H37A H -0.4200 0.4093 -0.6681 0.041 Uiso 1 1 calc R
C38 C -0.5553(4) 0.3399(7) -0.6339(4) 0.0386(13) Uani 1 1 d .
H38A H -0.5926 0.4216 -0.6573 0.046 Uiso 1 1 calc R
C39 C -0.6012(4) 0.2272(7) -0.5941(4) 0.0401(13) Uani 1 1 d .
H39A H -0.6708 0.2318 -0.5894 0.048 Uiso 1 1 calc R
C40 C -0.5485(4) 0.1081(7) -0.5609(3) 0.0349(12) Uani 1 1 d .
H40A H -0.5820 0.0303 -0.5344 0.042 Uiso 1 1 calc R
C41 C -0.4453(4) 0.1001(6) -0.5658(3) 0.0299(10) Uani 1 1 d .
H41A H -0.4089 0.0169 -0.5433 0.036 Uiso 1 1 calc R
C42 C -0.3969(3) 0.2153(6) -0.6038(3) 0.0260(10) Uani 1 1 d .

loop_
_atom_site_aniso_label
_atom_site_aniso_U_11
_atom_site_aniso_U_22
_atom_site_aniso_U_33
_atom_site_aniso_U_23
_atom_site_aniso_U_13
_atom_site_aniso_U_12
Zr1 0.02122(18) 0.02283(18) 0.01574(17) 0.00135(14) 0.00073(11) 0.00044(16)
Cl1 0.0311(6) 0.0299(6) 0.0286(6) -0.0010(5) 0.0068(5) -0.0072(5)
N1 0.028(2) 0.0176(18) 0.0194(17) 0.0095(14) 0.0013(15) 0.0025(14)
N2 0.0221(18) 0.031(2) 0.0192(18) 0.0001(16) 0.0018(15) -0.0029(16)
N4 0.031(2) 0.029(2) 0.0179(19) -0.0003(15) 0.0001(16) 0.0019(18)
N3 0.0255(16) 0.0287(17) 0.0145(14) -0.003(2) 0.0041(12) -0.001(2)
C1 0.047(3) 0.043(3) 0.035(3) 0.014(3) 0.015(3) 0.007(3)
C2 0.030(2) 0.030(2) 0.0153(19) 0.0015(18) 0.0006(17) -0.0031(19)
C3 0.037(3) 0.025(2) 0.023(2) 0.0024(18) 0.0036(19) 0.002(2)
C4 0.021(2) 0.034(3) 0.021(2) -0.0077(17) 0.0026(18) 0.0041(17)
C5 0.019(2) 0.050(3) 0.030(2) 0.006(2) -0.0025(19) 0.010(2)
C6 0.019(2) 0.038(3) 0.026(2) 0.000(2) 0.0036(18) -0.001(2)
C7 0.029(3) 0.032(3) 0.025(2) 0.003(2) -0.0021(19) -0.007(2)
C8 0.045(3) 0.054(4) 0.037(3) -0.009(3) 0.010(2) -0.020(3)
C9 0.070(4) 0.063(4) 0.036(3) -0.015(3) 0.011(3) -0.017(3)
C10 0.062(3) 0.044(3) 0.044(3) -0.003(3) -0.018(3) -0.020(4)
C11 0.041(3) 0.055(4) 0.068(4) -0.002(3) -0.012(3) -0.012(3)
C12 0.029(3) 0.037(3) 0.057(3) -0.001(3) 0.002(2) -0.009(2)
C13 0.033(3) 0.035(3) 0.024(2) 0.006(2) 0.001(2) -0.006(2)
C14 0.025(2) 0.034(2) 0.021(2) 0.0012(18) 0.0028(18) 0.0019(19)
C15 0.031(3) 0.029(2) 0.021(2) -0.0021(19) 0.0055(19) 0.005(2)
C16 0.035(3) 0.052(4) 0.031(3) -0.007(2) 0.005(2) -0.010(3)
C17 0.040(3) 0.058(4) 0.052(4) -0.020(3) -0.002(3) -0.009(3)
C18 0.056(4) 0.055(4) 0.027(3) -0.015(3) -0.005(3) 0.011(3)
C19 0.053(4) 0.052(4) 0.024(3) -0.003(2) 0.010(2) 0.012(3)
C20 0.040(3) 0.037(3) 0.025(2) 0.003(2) 0.008(2) 0.001(2)
C21 0.032(3) 0.050(4) 0.031(2) -0.008(2) 0.004(2) -0.009(2)
C22 0.033(3) 0.040(3) 0.019(2) -0.001(2) 0.0041(19) -0.005(2)
C23 0.020(2) 0.035(3) 0.0174(19) -0.0005(17) 0.0013(16) -0.0062(17)
C24 0.027(2) 0.040(3) 0.015(2) 0.0072(19) -0.0003(17) -0.007(2)
C25 0.027(2) 0.033(3) 0.023(2) 0.0041(19) 0.0011(18) -0.003(2)
C26 0.032(3) 0.034(3) 0.028(2) 0.006(2) -0.003(2) 0.001(2)
C27 0.028(3) 0.016(2) 0.026(2) 0.0012(18) 0.0022(19) -0.0012(18)
C28 0.022(2) 0.027(2) 0.023(2) 0.0026(18) 0.0010(18) 0.0057(18)
C29 0.025(2) 0.032(2) 0.023(2) -0.0001(18) 0.0004(18) 0.0018(18)
C30 0.040(2) 0.031(3) 0.028(2) 0.002(2) 0.0003(18) -0.008(2)
C31 0.024(2) 0.053(4) 0.033(3) 0.010(2) 0.005(2) -0.002(2)
C32 0.032(3) 0.060(4) 0.025(3) 0.003(2) 0.009(2) 0.005(2)
C33 0.026(2) 0.044(3) 0.024(2) -0.006(2) 0.0005(19) 0.007(2)
C34 0.036(3) 0.027(3) 0.036(3) -0.003(2) 0.004(2) 0.001(2)
C35 0.020(2) 0.035(3) 0.023(2) -0.0018(19) 0.0060(17) -0.0004(19)
C36 0.029(3) 0.037(3) 0.033(2) -0.002(2) 0.002(2) 0.002(2)
C37 0.029(3) 0.036(3) 0.037(3) -0.005(2) 0.006(2) 0.002(2)
C38 0.025(3) 0.043(3) 0.048(3) -0.010(3) 0.001(2) 0.009(2)
C39 0.025(3) 0.058(4) 0.037(3) -0.011(3) 0.005(2) 0.002(3)
C40 0.029(3) 0.049(3) 0.029(2) -0.005(2) 0.010(2) -0.011(2)
C41 0.027(2) 0.039(3) 0.023(2) -0.003(2) 0.0013(18) -0.003(2)
C42 0.022(2) 0.036(3) 0.020(2) -0.0072(19) 0.0012(18) -0.0009(19)

loop_
_atom_type_symbol
_atom_type_description
_atom_type_scat_dispersion_real
_atom_type_scat_dispersion_imag
_atom_type_scat_source
C C 0.0181 0.0091 'International Tables Vol C Tables 4.2.6.8 and 6.1.1.4'
H H 0.0000 0.0000 'International Tables Vol C Tables 4.2.6.8 and 6.1.1.4'
N N 0.0311 0.0180 'International Tables Vol C Tables 4.2.6.8 and 6.1.1.4'
Cl Cl 0.3639 0.7018 'International Tables Vol C Tables 4.2.6.8 and 6.1.1.4'
Zr Zr -0.1862 2.2449 'International Tables Vol C Tables 4.2.6.8 and 6.1.1.4'

loop_
_geom_angle_atom_site_label_1
_geom_angle_atom_site_label_2
_geom_angle_atom_site_label_3
_geom_angle
_geom_angle_publ_flag
N1 Zr1 N4 109.11(16) y
N1 Zr1 N3 126.47(17) y
N4 Zr1 N3 83.50(13) y
N1 Zr1 C27 37.29(18) y
N4 Zr1 C27 113.84(17) y
N3 Zr1 C27 89.48(18) y
N1 Zr1 N2 76.62(15) y
N4 Zr1 N2 88.58(14) y
N3 Zr1 N2 156.91(16) y
C27 Zr1 N2 113.52(16) y
N1 Zr1 Cl1 110.45(11) y
N4 Zr1 Cl1 136.64(12) y
N3 Zr1 Cl1 87.06(13) y
C27 Zr1 Cl1 108.27(13) y
N2 Zr1 Cl1 83.89(11) y
N1 Zr1 C4 135.34(15) y
N4 Zr1 C4 26.56(15) y
N3 Zr1 C4 71.72(13) y
C27 Zr1 C4 135.09(15) y
N2 Zr1 C4 91.78(13) y
Cl1 Zr1 C4 110.93(11) y
N1 Zr1 C2 152.83(15) y
N4 Zr1 C2 73.75(14) y
N3 Zr1 C2 26.51(16) y
C27 Zr1 C2 115.99(16) y
N2 Zr1 C2 130.44(14) y
Cl1 Zr1 C2 79.14(10) y
C4 Zr1 C2 53.38(14) y
C25 N1 C27 133.9(4) y
C25 N1 Zr1 143.0(3) y
C27 N1 Zr1 82.0(3) y
C23 N2 C35 121.1(4) y
C23 N2 Zr1 131.4(3) y
C35 N2 Zr1 107.1(3) y
C4 N4 C6 118.8(4) y
C4 N4 Zr1 104.5(3) y
C6 N4 Zr1 133.7(3) y
C2 N3 C14 123.0(4) y
C2 N3 Zr1 103.6(3) y
C14 N3 Zr1 128.4(3) y
C2 C1 H1A 109.5 y
C2 C1 H1B 109.5 y
H1A C1 H1B 109.5 y
C2 C1 H1C 109.5 y
H1A C1 H1C 109.5 y
H1B C1 H1C 109.5 y
N3 C2 C3 121.4(4) y
N3 C2 C1 123.8(4) y
C3 C2 C1 114.8(4) y
N3 C2 Zr1 49.9(2) y
C3 C2 Zr1 78.7(3) y
C1 C2 Zr1 149.0(4) y
C4 C3 C2 128.0(4) y
C4 C3 H3A 116.0 y
C2 C3 H3A 116.0 y
N4 C4 C3 124.3(4) y
N4 C4 C5 121.4(5) y
C3 C4 C5 114.3(4) y
N4 C4 Zr1 48.9(2) y
C3 C4 Zr1 79.5(3) y
C5 C4 Zr1 155.0(3) y
C4 C5 H5A 109.5 y
C4 C5 H5B 109.5 y
H5A C5 H5B 109.5 y
C4 C5 H5C 109.5 y
H5A C5 H5C 109.5 y
H5B C5 H5C 109.5 y
N4 C6 C7 112.2(4) y
N4 C6 C13 111.9(4) y
C7 C6 C13 108.7(4) y
N4 C6 H6A 108.0 y
C7 C6 H6A 108.0 y
C13 C6 H6A 108.0 y
C12 C7 C8 117.9(5) y
C12 C7 C6 120.8(5) y
C8 C7 C6 121.2(5) y
C9 C8 C7 120.7(6) y
C9 C8 H8A 119.6 y
C7 C8 H8A 119.6 y
C8 C9 C10 120.9(7) y
C8 C9 H9A 119.6 y
C10 C9 H9A 119.6 y
C11 C10 C9 118.7(6) y
C11 C10 H10A 120.7 y
C9 C10 H10A 120.7 y
C10 C11 C12 120.8(6) y
C10 C11 H11A 119.6 y
C12 C11 H11A 119.6 y
C11 C12 C7 121.1(6) y
C11 C12 H12A 119.5 y
C7 C12 H12A 119.5 y
C6 C13 H13A 109.5 y
C6 C13 H13B 109.5 y
H13A C13 H13B 109.5 y
C6 C13 H13C 109.5 y
H13A C13 H13C 109.5 y
H13B C13 H13C 109.5 y
N3 C14 C21 113.6(4) y
N3 C14 C15 111.1(4) y
C21 C14 C15 115.8(4) y
N3 C14 H14A 105.0 y
C21 C14 H14A 105.0 y
C15 C14 H14A 105.0 y
C16 C15 C20 117.7(5) y
C16 C15 C14 120.1(5) y
C20 C15 C14 122.1(5) y
C15 C16 C17 122.3(6) y
C15 C16 H16A 118.8 y
C17 C16 H16A 118.8 y
C18 C17 C16 119.2(6) y
C18 C17 H17A 120.4 y
C16 C17 H17A 120.4 y
C19 C18 C17 119.7(5) y
C19 C18 H18A 120.2 y
C17 C18 H18A 120.2 y
C18 C19 C20 120.3(6) y
C18 C19 H19A 119.9 y
C20 C19 H19A 119.9 y
C19 C20 C15 120.8(6) y
C19 C20 H20A 119.6 y
C15 C20 H20A 119.6 y
C14 C21 H21A 109.5 y
C14 C21 H21B 109.5 y
H21A C21 H21B 109.5 y
C14 C21 H21C 109.5 y
H21A C21 H21C 109.5 y
H21B C21 H21C 109.5 y
C23 C22 H22A 109.5 y
C23 C22 H22B 109.5 y
H22A C22 H22B 109.5 y
C23 C22 H22C 109.5 y
H22A C22 H22C 109.5 y
H22B C22 H22C 109.5 y
N2 C23 C24 121.9(4) y
N2 C23 C22 124.0(4) y
C24 C23 C22 114.1(4) y
C25 C24 C23 126.1(4) y
C25 C24 H24A 117.0 y
C23 C24 H24A 117.0 y
N1 C25 C24 120.8(5) y
N1 C25 C26 118.2(4) y
C24 C25 C26 121.0(4) y
C25 C26 H26A 109.5 y
C25 C26 H26B 109.5 y
H26A C26 H26B 109.5 y
C25 C26 H26C 109.5 y
H26A C26 H26C 109.5 y
H26B C26 H26C 109.5 y
N1 C27 C28 115.6(4) y
N1 C27 C34 116.7(4) y
C28 C27 C34 115.8(5) y
N1 C27 Zr1 60.7(2) y
C28 C27 Zr1 116.8(3) y
C34 C27 Zr1 119.7(3) y
C29 C28 C33 116.9(5) y
C29 C28 C27 121.4(4) y
C33 C28 C27 121.7(4) y
C28 C29 C30 121.8(5) y
C28 C29 H29A 119.1 y
C30 C29 H29A 119.1 y
C31 C30 C29 120.7(5) y
C31 C30 H30A 119.6 y
C29 C30 H30A 119.6 y
C32 C31 C30 118.2(5) y
C32 C31 H31A 120.9 y
C30 C31 H31A 120.9 y
C31 C32 C33 121.7(5) y
C31 C32 H32A 119.2 y
C33 C32 H32A 119.2 y
C32 C33 C28 120.7(5) y
C32 C33 H33A 119.7 y
C28 C33 H33A 119.7 y
C27 C34 H34A 109.5 y
C27 C34 H34B 109.5 y
H34A C34 H34B 109.5 y
C27 C34 H34C 109.5 y
H34A C34 H34C 109.5 y
H34B C34 H34C 109.5 y
N2 C35 C36 114.6(4) y
N2 C35 C42 115.4(4) y
C36 C35 C42 112.9(4) y
N2 C35 H35A 104.0 y
C36 C35 H35A 104.0 y
C42 C35 H35A 104.0 y
C35 C36 H36A 109.5 y
C35 C36 H36B 109.5 y
H36A C36 H36B 109.5 y
C35 C36 H36C 109.5 y
H36A C36 H36C 109.5 y
H36B C36 H36C 109.5 y
C42 C37 C38 121.0(5) y
C42 C37 H37A 119.5 y
C38 C37 H37A 119.5 y
C39 C38 C37 118.9(5) y
C39 C38 H38A 120.5 y
C37 C38 H38A 120.5 y
C38 C39 C40 121.1(5) y
C38 C39 H39A 119.4 y
C40 C39 H39A 119.4 y
C39 C40 C41 120.4(5) y
C39 C40 H40A 119.8 y
C41 C40 H40A 119.8 y
C42 C41 C40 119.3(5) y
C42 C41 H41A 120.3 y
C40 C41 H41A 120.3 y
C37 C42 C41 119.2(5) y
C37 C42 C35 116.6(5) y
C41 C42 C35 124.2(5) y

loop_
_geom_bond_atom_site_label_1
_geom_bond_atom_site_label_2
_geom_bond_distance
_geom_bond_publ_flag
Zr1 N1 2.031(3) y
Zr1 N4 2.196(4) y
Zr1 N3 2.230(3) y
Zr1 C27 2.305(5) y
Zr1 N2 2.318(4) y
Zr1 Cl1 2.4766(13) y
Zr1 C4 2.819(5) y
Zr1 C2 2.835(4) y
N1 C25 1.330(6) y
N1 C27 1.410(7) y
N2 C23 1.323(6) y
N2 C35 1.486(6) y
N4 C4 1.302(6) y
N4 C6 1.470(7) y
N3 C2 1.302(7) y
N3 C14 1.488(6) y
C1 C2 1.519(7) y
C1 H1A 0.9800 y
C1 H1B 0.9800 y
C1 H1C 0.9800 y
C2 C3 1.423(7) y
C3 C4 1.404(7) y
C3 H3A 0.9500 y
C4 C5 1.534(6) y
C5 H5A 0.9800 y
C5 H5B 0.9800 y
C5 H5C 0.9800 y
C6 C7 1.526(7) y
C6 C13 1.536(7) y
C6 H6A 1.0000 y
C7 C12 1.386(8) y
C7 C8 1.397(8) y
C8 C9 1.368(9) y
C8 H8A 0.9500 y
C9 C10 1.390(10) y
C9 H9A 0.9500 y
C10 C11 1.372(10) y
C10 H10A 0.9500 y
C11 C12 1.377(9) y
C11 H11A 0.9500 y
C12 H12A 0.9500 y
C13 H13A 0.9800 y
C13 H13B 0.9800 y
C13 H13C 0.9800 y
C14 C21 1.506(7) y
C14 C15 1.534(6) y
C14 H14A 1.0000 y
C15 C16 1.371(8) y
C15 C20 1.393(7) y
C16 C17 1.382(8) y
C16 H16A 0.9500 y
C17 C18 1.382(10) y
C17 H17A 0.9500 y
C18 C19 1.376(10) y
C18 H18A 0.9500 y
C19 C20 1.382(8) y
C19 H19A 0.9500 y
C20 H20A 0.9500 y
C21 H21A 0.9800 y
C21 H21B 0.9800 y
C21 H21C 0.9800 y
C22 C23 1.512(7) y
C22 H22A 0.9800 y
C22 H22B 0.9800 y
C22 H22C 0.9800 y
C23 C24 1.437(7) y
C24 C25 1.366(8) y
C24 H24A 0.9500 y
C25 C26 1.501(7) y
C26 H26A 0.9800 y
C26 H26B 0.9800 y
C26 H26C 0.9800 y
C27 C28 1.498(7) y
C27 C34 1.531(7) y
C28 C29 1.384(7) y
C28 C33 1.409(7) y
C29 C30 1.391(7) y
C29 H29A 0.9500 y
C30 C31 1.392(8) y
C30 H30A 0.9500 y
C31 C32 1.363(9) y
C31 H31A 0.9500 y
C32 C33 1.398(8) y
C32 H32A 0.9500 y
C33 H33A 0.9500 y
C34 H34A 0.9800 y
C34 H34B 0.9800 y
C34 H34C 0.9800 y
C35 C36 1.527(7) y
C35 C42 1.531(6) y
C35 H35A 1.0000 y
C36 H36A 0.9800 y
C36 H36B 0.9800 y
C36 H36C 0.9800 y
C37 C42 1.386(8) y
C37 C38 1.403(8) y
C37 H37A 0.9500 y
C38 C39 1.369(9) y
C38 H38A 0.9500 y
C39 C40 1.368(9) y
C39 H39A 0.9500 y
C40 C41 1.405(8) y
C40 H40A 0.9500 y
C41 C42 1.391(8) y
C41 H41A 0.9500 y

loop_
_geom_torsion_atom_site_label_1
_geom_torsion_atom_site_label_2
_geom_torsion_atom_site_label_3
_geom_torsion_atom_site_label_4
_geom_torsion
_geom_torsion_publ_flag
N4 Zr1 N1 C25 -87.9(6) y
N3 Zr1 N1 C25 176.0(5) y
C27 Zr1 N1 C25 167.6(7) y
N2 Zr1 N1 C25 -4.2(5) y
Cl1 Zr1 N1 C25 74.0(6) y
C4 Zr1 N1 C25 -82.9(6) y
C2 Zr1 N1 C25 -179.4(5) y
N4 Zr1 N1 C27 104.5(3) y
N3 Zr1 N1 C27 8.4(3) y
N2 Zr1 N1 C27 -171.7(3) y
Cl1 Zr1 N1 C27 -93.6(3) y
C4 Zr1 N1 C27 109.5(3) y
C2 Zr1 N1 C27 13.0(5) y
N1 Zr1 N2 C23 2.3(4) y
N4 Zr1 N2 C23 112.3(4) y
N3 Zr1 N2 C23 -177.9(4) y
C27 Zr1 N2 C23 -3.1(5) y
Cl1 Zr1 N2 C23 -110.4(4) y
C4 Zr1 N2 C23 138.7(4) y
C2 Zr1 N2 C23 179.5(4) y
N1 Zr1 N2 C35 174.9(3) y
N4 Zr1 N2 C35 -75.1(3) y
N3 Zr1 N2 C35 -5.4(5) y
C27 Zr1 N2 C35 169.5(3) y
Cl1 Zr1 N2 C35 62.2(3) y
C4 Zr1 N2 C35 -48.7(3) y
C2 Zr1 N2 C35 -7.9(3) y
N1 Zr1 N4 C4 172.1(3) y
N3 Zr1 N4 C4 -61.4(3) y
C27 Zr1 N4 C4 -148.0(3) y
N2 Zr1 N4 C4 96.8(3) y
Cl1 Zr1 N4 C4 17.3(4) y
C2 Zr1 N4 C4 -36.2(3) y
N1 Zr1 N4 C6 12.7(5) y
N3 Zr1 N4 C6 139.1(5) y
C27 Zr1 N4 C6 52.5(5) y
N2 Zr1 N4 C6 -62.7(4) y
Cl1 Zr1 N4 C6 -142.2(4) y
C4 Zr1 N4 C6 -159.5(6) y
C2 Zr1 N4 C6 164.3(5) y
N1 Zr1 N3 C2 175.3(3) y
N4 Zr1 N3 C2 66.3(3) y
C27 Zr1 N3 C2 -179.7(3) y
N2 Zr1 N3 C2 -4.4(6) y
Cl1 Zr1 N3 C2 -71.3(3) y
C4 Zr1 N3 C2 41.8(3) y
N1 Zr1 N3 C14 -29.7(5) y
N4 Zr1 N3 C14 -138.7(5) y
C27 Zr1 N3 C14 -24.7(5) y
N2 Zr1 N3 C14 150.6(4) y
Cl1 Zr1 N3 C14 83.6(4) y
C4 Zr1 N3 C14 -163.2(5) y
C2 Zr1 N3 C14 155.0(7) y
C14 N3 C2 C3 167.9(4) y
Zr1 N3 C2 C3 -35.4(5) y
C14 N3 C2 C1 -14.9(8) y
Zr1 N3 C2 C1 141.8(4) y
C14 N3 C2 Zr1 -156.7(5) y
N1 Zr1 C2 N3 -8.4(5) y
N4 Zr1 C2 N3 -108.7(3) y
C27 Zr1 C2 N3 0.4(4) y
N2 Zr1 C2 N3 177.7(3) y
Cl1 Zr1 C2 N3 105.5(3) y
C4 Zr1 C2 N3 -127.9(4) y
N1 Zr1 C2 C3 141.4(3) y
N4 Zr1 C2 C3 41.1(3) y
N3 Zr1 C2 C3 149.7(5) y
C27 Zr1 C2 C3 150.1(3) y
N2 Zr1 C2 C3 -32.5(3) y
Cl1 Zr1 C2 C3 -104.7(3) y
C4 Zr1 C2 C3 21.8(3) y
N1 Zr1 C2 C1 -98.8(7) y
N4 Zr1 C2 C1 160.9(7) y
N3 Zr1 C2 C1 -90.4(8) y
C27 Zr1 C2 C1 -90.1(7) y
N2 Zr1 C2 C1 87.3(7) y
Cl1 Zr1 C2 C1 15.1(7) y
C4 Zr1 C2 C1 141.7(8) y
N3 C2 C3 C4 -22.7(7) y
C1 C2 C3 C4 159.9(5) y
Zr1 C2 C3 C4 -49.5(5) y
C6 N4 C4 C3 -169.2(4) y
Zr1 N4 C4 C3 27.6(5) y
C6 N4 C4 C5 11.9(6) y
Zr1 N4 C4 C5 -151.3(4) y
C6 N4 C4 Zr1 163.2(5) y
C2 C3 C4 N4 28.9(7) y
C2 C3 C4 C5 -152.2(5) y
C2 C3 C4 Zr1 49.7(5) y
N1 Zr1 C4 N4 -10.6(4) y
N3 Zr1 C4 N4 113.2(3) y
C27 Zr1 C4 N4 43.4(4) y
N2 Zr1 C4 N4 -83.2(3) y
Cl1 Zr1 C4 N4 -167.4(3) y
C2 Zr1 C4 N4 135.0(3) y
N1 Zr1 C4 C3 -167.7(3) y
N4 Zr1 C4 C3 -157.1(4) y
N3 Zr1 C4 C3 -43.9(3) y
C27 Zr1 C4 C3 -113.7(3) y
N2 Zr1 C4 C3 119.7(3) y
Cl1 Zr1 C4 C3 35.5(3) y
C2 Zr1 C4 C3 -22.1(3) y
N1 Zr1 C4 C5 65.9(9) y
N4 Zr1 C4 C5 76.4(8) y
N3 Zr1 C4 C5 -170.3(9) y
C27 Zr1 C4 C5 119.8(8) y
N2 Zr1 C4 C5 -6.8(8) y
Cl1 Zr1 C4 C5 -90.9(8) y
C2 Zr1 C4 C5 -148.6(9) y
C4 N4 C6 C7 77.8(5) y
Zr1 N4 C6 C7 -125.0(4) y
C4 N4 C6 C13 -159.8(4) y
Zr1 N4 C6 C13 -2.6(7) y
N4 C6 C7 C12 -146.7(5) y
C13 C6 C7 C12 89.1(6) y
N4 C6 C7 C8 37.3(7) y
C13 C6 C7 C8 -87.0(6) y
C12 C7 C8 C9 0.9(9) y
C6 C7 C8 C9 177.1(6) y
C7 C8 C9 C10 -0.4(11) y
C8 C9 C10 C11 -0.1(12) y
C9 C10 C11 C12 0.0(11) y
C10 C11 C12 C7 0.5(10) y
C8 C7 C12 C11 -1.0(9) y
C6 C7 C12 C11 -177.1(6) y
C2 N3 C14 C21 74.8(6) y
Zr1 N3 C14 C21 -75.9(6) y
C2 N3 C14 C15 -57.9(6) y
Zr1 N3 C14 C15 151.4(4) y
N3 C14 C15 C16 -48.4(7) y
C21 C14 C15 C16 -180.0(5) y
N3 C14 C15 C20 135.5(5) y
C21 C14 C15 C20 4.0(7) y
C20 C15 C16 C17 -1.3(9) y
C14 C15 C16 C17 -177.5(6) y
C15 C16 C17 C18 -0.9(11) y
C16 C17 C18 C19 1.7(10) y
C17 C18 C19 C20 -0.2(10) y
C18 C19 C20 C15 -2.0(9) y
C16 C15 C20 C19 2.7(8) y
C14 C15 C20 C19 178.9(5) y
C35 N2 C23 C24 -175.1(4) y
Zr1 N2 C23 C24 -3.4(7) y
C35 N2 C23 C22 3.6(7) y
Zr1 N2 C23 C22 175.3(3) y
N2 C23 C24 C25 4.8(7) y
C22 C23 C24 C25 -174.1(5) y
C27 N1 C25 C24 169.3(5) y
Zr1 N1 C25 C24 6.5(9) y
C27 N1 C25 C26 -12.1(8) y
Zr1 N1 C25 C26 -174.9(4) y
C23 C24 C25 N1 -5.7(8) y
C23 C24 C25 C26 175.7(4) y
C25 N1 C27 C28 -61.9(7) y
Zr1 N1 C27 C28 107.7(4) y
C25 N1 C27 C34 79.6(7) y
Zr1 N1 C27 C34 -110.8(4) y
C25 N1 C27 Zr1 -169.7(6) y
N4 Zr1 C27 N1 -90.6(3) y
N3 Zr1 C27 N1 -173.3(3) y
N2 Zr1 C27 N1 8.8(3) y
Cl1 Zr1 C27 N1 100.0(2) y
C4 Zr1 C27 N1 -110.2(3) y
C2 Zr1 C27 N1 -173.4(2) y
N1 Zr1 C27 C28 -105.8(4) y
N4 Zr1 C27 C28 163.6(3) y
N3 Zr1 C27 C28 80.9(4) y
N2 Zr1 C27 C28 -97.0(4) y
Cl1 Zr1 C27 C28 -5.8(4) y
C4 Zr1 C27 C28 144.0(3) y
C2 Zr1 C27 C28 80.8(4) y
N1 Zr1 C27 C34 105.9(5) y
N4 Zr1 C27 C34 15.3(5) y
N3 Zr1 C27 C34 -67.4(4) y
N2 Zr1 C27 C34 114.6(4) y
Cl1 Zr1 C27 C34 -154.1(4) y
C4 Zr1 C27 C34 -4.4(5) y
C2 Zr1 C27 C34 -67.6(4) y
N1 C27 C28 C29 -16.0(7) y
C34 C27 C28 C29 -157.8(5) y
Zr1 C27 C28 C29 52.6(6) y
N1 C27 C28 C33 165.4(4) y
C34 C27 C28 C33 23.5(7) y
Zr1 C27 C28 C33 -126.1(4) y
C33 C28 C29 C30 1.8(7) y
C27 C28 C29 C30 -176.9(5) y
C28 C29 C30 C31 -0.6(8) y
C29 C30 C31 C32 -0.8(8) y
C30 C31 C32 C33 0.9(9) y
C31 C32 C33 C28 0.5(9) y
C29 C28 C33 C32 -1.8(7) y
C27 C28 C33 C32 176.9(5) y
C23 N2 C35 C36 57.0(6) y
Zr1 N2 C35 C36 -116.5(4) y
C23 N2 C35 C42 -76.8(5) y
Zr1 N2 C35 C42 109.7(4) y
C42 C37 C38 C39 -1.4(8) y
C37 C38 C39 C40 -0.7(8) y
C38 C39 C40 C41 1.0(8) y
C39 C40 C41 C42 0.7(7) y
C38 C37 C42 C41 3.1(8) y
C38 C37 C42 C35 -178.9(5) y
C40 C41 C42 C37 -2.7(7) y
C40 C41 C42 C35 179.4(4) y
N2 C35 C42 C37 -165.3(4) y
C36 C35 C42 C37 60.1(6) y
N2 C35 C42 C41 12.7(6) y
C36 C35 C42 C41 -121.9(5) y
